data_4307085
loop_
_publ_author_name
'Eric C. Brown'
'Itsik Bar-Nahum'
'John T. York'
'Nermeen W. Aboelella'
'William B. Tolman'

_publ_section_title
;
Ligand Structural Effects on Cu2S2 Bonding and Reactivity in Side-On
Disulfido-Bridged Dicopper Complexes
;
_journal_name_full 'Inorganic Chemistry'
_journal_page_first 486
_journal_page_last 496
_journal_paper_doi 10.1021/ic061589r
_journal_volume 46
_journal_year 2007
_chemical_formula_moiety 'C70 H78 Cu2 F12 N4 S2'
_chemical_formula_sum 'C70 H78 Cu2 F12 N4 S2'
_chemical_formula_weight 1394.56
_chemical_name_common 05183s
_chemical_name_systematic
; 
 ? 
;
_space_group_IT_number 2
_symmetry_cell_setting triclinic
_symmetry_space_group_name_Hall '-P 1'
_symmetry_space_group_name_H-M 'P -1'
_atom_sites_solution_hydrogens geom
_atom_sites_solution_primary direct
_atom_sites_solution_secondary difmap
_audit_creation_method SHELXL-97
_cell_angle_alpha 81.263(5)
_cell_angle_beta 81.293(5)
_cell_angle_gamma 78.555(5)
_cell_formula_units_Z 1
_cell_length_a 12.317(5)
_cell_length_b 13.019(5)
_cell_length_c 13.915(5)
_cell_measurement_reflns_used 3325
_cell_measurement_temperature 173(2)
_cell_volume 2144.6(14)
_computing_cell_refinement 'SAINT, Bruker'
_computing_data_collection 'SMART, Bruker'
_computing_data_reduction 'SAINT, Bruker'
_computing_molecular_graphics 'SHELXTL, Bruker'
_computing_structure_refinement 'SHELXL-97 (Sheldrick, 1997)'
_computing_structure_solution 'SHELXS-97 (Sheldrick, 1990)'
_diffrn_ambient_temperature 173(2)
_diffrn_measured_fraction_theta_full 0.997
_diffrn_measured_fraction_theta_max 0.997
_diffrn_measurement_device_type 'Siemens SMART Platform CCD'
_diffrn_measurement_method 'area detector, omega scans'
_diffrn_radiation_monochromator graphite
_diffrn_radiation_source 'normal-focus sealed tube'
_diffrn_radiation_type MoK\a
_diffrn_radiation_wavelength 0.71069
_diffrn_reflns_av_R_equivalents 0.0229
_diffrn_reflns_av_sigmaI/netI 0.0266
_diffrn_reflns_limit_h_max 14
_diffrn_reflns_limit_h_min -14
_diffrn_reflns_limit_k_max 15
_diffrn_reflns_limit_k_min -15
_diffrn_reflns_limit_l_max 16
_diffrn_reflns_limit_l_min -16
_diffrn_reflns_number 21148
_diffrn_reflns_theta_full 25.04
_diffrn_reflns_theta_max 25.04
_diffrn_reflns_theta_min 1.49
_exptl_absorpt_coefficient_mu 0.605
_exptl_absorpt_correction_T_max 0.8635
_exptl_absorpt_correction_T_min 0.7518
_exptl_absorpt_correction_type multi-scan
_exptl_absorpt_process_details 'SADABS, R. Blessing, 1995'
_exptl_crystal_colour green
_exptl_crystal_density_diffrn 1.080
_exptl_crystal_density_method 'not measured'
_exptl_crystal_description block
_exptl_crystal_F_000 724
_exptl_crystal_size_max 0.50
_exptl_crystal_size_mid 0.25
_exptl_crystal_size_min 0.25
_refine_diff_density_max 0.964
_refine_diff_density_min -0.435
_refine_diff_density_rms 0.050
_refine_ls_extinction_method none
_refine_ls_goodness_of_fit_ref 1.059
_refine_ls_hydrogen_treatment riding
_refine_ls_matrix_type full
_refine_ls_number_parameters 416
_refine_ls_number_reflns 7590
_refine_ls_number_restraints 6
_refine_ls_restrained_S_all 1.059
_refine_ls_R_factor_all 0.0443
_refine_ls_R_factor_gt 0.0380
_refine_ls_shift/su_max 0.001
_refine_ls_shift/su_mean 0.000
_refine_ls_structure_factor_coef Fsqd
_refine_ls_weighting_details 'calc w=1/[\s^2^(Fo^2^)+(0.0587P)^2^+0.8104P] where P=(Fo^2^+2Fc^2^)/3'
_refine_ls_weighting_scheme calc
_refine_ls_wR_factor_gt 0.1007
_refine_ls_wR_factor_ref 0.1039
_reflns_number_gt 6529
_reflns_number_total 7590
_reflns_threshold_expression >2sigma(I)
_cod_data_source_file ic061589rsi20060822_025941_6.cif
_cod_data_source_block 05183s
_cod_database_code 4307085

loop_
_symmetry_equiv_pos_as_xyz
'x, y, z'
'-x, -y, -z'

loop_
_atom_site_label
_atom_site_type_symbol
_atom_site_fract_x
_atom_site_fract_y
_atom_site_fract_z
_atom_site_U_iso_or_equiv
_atom_site_adp_type
_atom_site_occupancy
_atom_site_symmetry_multiplicity
_atom_site_calc_flag
_atom_site_refinement_flags
_atom_site_disorder_assembly
_atom_site_disorder_group
Cu1 Cu 0.45837(2) 0.408087(18) 0.923504(17) 0.02690(9) Uani 1 1 d . . .
S1 S 0.48438(5) 0.44499(4) 1.06700(4) 0.03340(14) Uani 1 1 d . . .
F6 F 0.41986(12) 0.10212(12) 0.49083(11) 0.0525(4) Uani 1 1 d . . .
F5 F 0.32617(15) -0.02339(13) 0.51989(12) 0.0646(5) Uani 1 1 d . . .
C27 C 0.39492(18) 0.35076(16) 0.75342(14) 0.0282(4) Uani 1 1 d . . .
H27A H 0.3883 0.3625 0.6853 0.034 Uiso 1 1 calc R . .
F4 F 0.25114(14) 0.13114(16) 0.46048(10) 0.0685(5) Uani 1 1 d . . .
N2 N 0.41397(14) 0.27442(13) 0.96343(12) 0.0264(4) Uani 1 1 d . . .
C28 C 0.29273(17) 0.20107(15) 0.75996(14) 0.0267(4) Uani 1 1 d . . .
C32 C 0.14729(18) 0.09712(17) 0.77009(16) 0.0328(5) Uani 1 1 d . . .
C18 C 0.54451(19) 0.14643(16) 1.05717(16) 0.0329(5) Uani 1 1 d . . .
C29 C 0.33165(17) 0.17198(16) 0.66677(15) 0.0279(4) Uani 1 1 d . A .
H29A H 0.3955 0.1964 0.6307 0.033 Uiso 1 1 calc R . .
C26 C 0.35067(18) 0.26541(16) 0.80787(15) 0.0281(4) Uani 1 1 d . . .
C25 C 0.36789(17) 0.22970(16) 0.90583(15) 0.0275(4) Uani 1 1 d . . .
H25A H 0.3432 0.1657 0.9335 0.033 Uiso 1 1 calc R . .
N1 N 0.44461(15) 0.41639(13) 0.78671(12) 0.0289(4) Uani 1 1 d . . .
C30 C 0.27826(18) 0.10790(16) 0.62603(15) 0.0296(5) Uani 1 1 d . . .
C14 C 0.3580(2) 0.21672(17) 1.13654(16) 0.0362(5) Uani 1 1 d . . .
C35 C 0.3192(2) 0.0791(2) 0.52520(17) 0.0401(5) Uani 1 1 d . A .
C31 C 0.18568(18) 0.06941(17) 0.67734(16) 0.0334(5) Uani 1 1 d . A .
H31A H 0.1497 0.0251 0.6493 0.040 Uiso 1 1 calc R . .
C13 C 0.43868(18) 0.21115(15) 1.05486(14) 0.0287(5) Uani 1 1 d . . .
C15 C 0.3832(2) 0.1508(2) 1.22224(17) 0.0473(6) Uani 1 1 d . . .
H15A H 0.3294 0.1520 1.2789 0.057 Uiso 1 1 calc R . .
C33 C 0.19916(18) 0.16340(17) 0.81052(15) 0.0309(5) Uani 1 1 d . A .
H33A H 0.1701 0.1832 0.8736 0.037 Uiso 1 1 calc R . .
C6 C 0.4398(2) 0.59090(18) 0.68818(17) 0.0408(6) Uani 1 1 d . . .
C1 C 0.4978(2) 0.48837(17) 0.71318(14) 0.0320(5) Uani 1 1 d . . .
C19 C 0.6341(2) 0.14822(18) 0.96944(19) 0.0417(6) Uani 1 1 d . . .
H19A H 0.5973 0.1894 0.9127 0.050 Uiso 1 1 calc R . .
C2 C 0.6062(2) 0.45299(19) 0.67106(17) 0.0419(6) Uani 1 1 d . . .
C7 C 0.3224(2) 0.6271(2) 0.7343(2) 0.0496(6) Uani 1 1 d . . .
H7A H 0.3140 0.5868 0.8013 0.060 Uiso 1 1 calc R . .
C16 C 0.4849(3) 0.0839(2) 1.22578(18) 0.0511(7) Uani 1 1 d . . .
H16A H 0.5001 0.0386 1.2843 0.061 Uiso 1 1 calc R . .
C3 C 0.6563(3) 0.5226(2) 0.59960(19) 0.0542(7) Uani 1 1 d . . .
H3A H 0.7296 0.5002 0.5688 0.065 Uiso 1 1 calc R . .
C22 C 0.2451(2) 0.2886(2) 1.13271(17) 0.0485(6) Uani 1 1 d . . .
H22A H 0.2517 0.3416 1.0730 0.058 Uiso 1 1 calc R . .
C4 C 0.6010(3) 0.6228(2) 0.5734(2) 0.0600(8) Uani 1 1 d . . .
H4A H 0.6362 0.6689 0.5244 0.072 Uiso 1 1 calc R . .
C5 C 0.4949(3) 0.6572(2) 0.6172(2) 0.0549(7) Uani 1 1 d . . .
H5A H 0.4584 0.7274 0.5989 0.066 Uiso 1 1 calc R . .
C17 C 0.5646(2) 0.08237(19) 1.14503(18) 0.0440(6) Uani 1 1 d . . .
H17A H 0.6347 0.0368 1.1491 0.053 Uiso 1 1 calc R . .
C10 C 0.6688(2) 0.3433(2) 0.7010(2) 0.0573(7) Uani 1 1 d . . .
H10A H 0.6329 0.3174 0.7673 0.069 Uiso 1 1 calc R . .
C24 C 0.1550(3) 0.2283(3) 1.1220(2) 0.0652(8) Uani 1 1 d . . .
H24A H 0.1783 0.1895 1.0650 0.098 Uiso 1 1 calc R . .
H24B H 0.0853 0.2780 1.1128 0.098 Uiso 1 1 calc R . .
H24C H 0.1433 0.1783 1.1811 0.098 Uiso 1 1 calc R . .
C9 C 0.2354(3) 0.6017(3) 0.6779(3) 0.0744(10) Uani 1 1 d . . .
H9A H 0.2513 0.5262 0.6711 0.112 Uiso 1 1 calc R . .
H9B H 0.2385 0.6429 0.6128 0.112 Uiso 1 1 calc R . .
H9C H 0.1608 0.6198 0.7138 0.112 Uiso 1 1 calc R . .
C8 C 0.2948(3) 0.7447(2) 0.7468(3) 0.0795(10) Uani 1 1 d . . .
H8A H 0.3489 0.7612 0.7844 0.119 Uiso 1 1 calc R . .
H8B H 0.2195 0.7611 0.7818 0.119 Uiso 1 1 calc R . .
H8C H 0.2985 0.7869 0.6822 0.119 Uiso 1 1 calc R . .
C12 C 0.6588(4) 0.2659(3) 0.6293(4) 0.1046(15) Uani 1 1 d . . .
H12A H 0.5799 0.2684 0.6240 0.157 Uiso 1 1 calc R . .
H12B H 0.6926 0.1939 0.6541 0.157 Uiso 1 1 calc R . .
H12C H 0.6978 0.2865 0.5646 0.157 Uiso 1 1 calc R . .
C21 C 0.6859(3) 0.0394(3) 0.9402(3) 0.0808(11) Uani 1 1 d . . .
H21A H 0.6267 0.0024 0.9320 0.121 Uiso 1 1 calc R . .
H21B H 0.7291 -0.0012 0.9915 0.121 Uiso 1 1 calc R . .
H21C H 0.7353 0.0471 0.8784 0.121 Uiso 1 1 calc R . .
C23 C 0.2110(3) 0.3502(3) 1.2219(2) 0.0681(9) Uani 1 1 d . . .
H23A H 0.2701 0.3886 1.2275 0.102 Uiso 1 1 calc R . .
H23B H 0.1998 0.3007 1.2815 0.102 Uiso 1 1 calc R . .
H23C H 0.1415 0.4004 1.2134 0.102 Uiso 1 1 calc R . .
C20 C 0.7253(3) 0.2036(3) 0.9831(3) 0.0961(14) Uani 1 1 d . . .
H20A H 0.6927 0.2743 1.0006 0.144 Uiso 1 1 calc R . .
H20B H 0.7763 0.2096 0.9220 0.144 Uiso 1 1 calc R . .
H20C H 0.7667 0.1631 1.0356 0.144 Uiso 1 1 calc R . .
C11 C 0.7912(4) 0.3404(4) 0.7086(4) 0.1101(15) Uani 1 1 d . . .
H11A H 0.7974 0.3907 0.7524 0.165 Uiso 1 1 calc R . .
H11B H 0.8301 0.3595 0.6435 0.165 Uiso 1 1 calc R . .
H11C H 0.8252 0.2690 0.7349 0.165 Uiso 1 1 calc R . .
C34 C 0.0472(2) 0.0574(2) 0.82721(19) 0.0451(6) Uani 0.095(4) 1 d PD A 1
F1 F -0.0126(19) 0.1312(17) 0.8753(18) 0.0913(10) Uani 0.095(4) 1 d PD A 1
F2 F -0.0130(17) 0.029(2) 0.7697(15) 0.0824(8) Uani 0.095(4) 1 d PD A 1
F3 F 0.0827(17) -0.0213(16) 0.8883(18) 0.0840(9) Uani 0.095(4) 1 d PD A 1
C34' C 0.0472(2) 0.0574(2) 0.82721(19) 0.0451(6) Uani 0.905(4) 1 d PD A 2
F1' F 0.0247(2) 0.0818(3) 0.91778(17) 0.0913(10) Uani 0.905(4) 1 d PD A 2
F2' F -0.04540(16) 0.0954(3) 0.78541(18) 0.0824(8) Uani 0.905(4) 1 d PD A 2
F3' F 0.05732(19) -0.04668(16) 0.8343(2) 0.0840(9) Uani 0.905(4) 1 d PD A 2

loop_
_atom_site_aniso_label
_atom_site_aniso_U_11
_atom_site_aniso_U_22
_atom_site_aniso_U_33
_atom_site_aniso_U_23
_atom_site_aniso_U_13
_atom_site_aniso_U_12
Cu1 0.04006(16) 0.02200(14) 0.02067(14) -0.00065(9) -0.00863(10) -0.00828(10)
S1 0.0567(4) 0.0255(3) 0.0220(3) 0.0007(2) -0.0111(2) -0.0152(2)
F6 0.0521(9) 0.0657(10) 0.0451(8) -0.0225(7) 0.0109(7) -0.0242(7)
F5 0.0823(12) 0.0555(10) 0.0650(10) -0.0341(8) 0.0119(9) -0.0297(9)
C27 0.0383(12) 0.0283(11) 0.0186(10) -0.0013(8) -0.0082(9) -0.0055(9)
F4 0.0680(11) 0.1074(14) 0.0289(8) -0.0110(8) -0.0166(7) -0.0031(10)
N2 0.0345(10) 0.0246(9) 0.0211(8) -0.0007(7) -0.0061(7) -0.0076(7)
C28 0.0337(11) 0.0238(10) 0.0230(10) 0.0019(8) -0.0104(8) -0.0046(8)
C32 0.0317(12) 0.0342(12) 0.0330(12) 0.0024(9) -0.0077(9) -0.0095(9)
C18 0.0414(13) 0.0252(11) 0.0336(12) 0.0022(9) -0.0112(10) -0.0093(9)
C29 0.0291(11) 0.0275(11) 0.0274(11) 0.0019(8) -0.0069(9) -0.0071(8)
C26 0.0342(11) 0.0274(11) 0.0248(10) -0.0025(8) -0.0080(9) -0.0083(9)
C25 0.0347(11) 0.0245(10) 0.0246(10) -0.0013(8) -0.0047(9) -0.0088(9)
N1 0.0409(10) 0.0250(9) 0.0224(9) 0.0010(7) -0.0075(7) -0.0101(8)
C30 0.0335(11) 0.0300(11) 0.0264(11) -0.0012(8) -0.0080(9) -0.0069(9)
C14 0.0532(14) 0.0292(11) 0.0258(11) -0.0040(9) -0.0073(10) -0.0042(10)
C35 0.0427(14) 0.0463(14) 0.0355(13) -0.0092(10) -0.0045(11) -0.0154(11)
C31 0.0360(12) 0.0335(12) 0.0350(12) -0.0028(9) -0.0128(10) -0.0113(9)
C13 0.0458(13) 0.0224(10) 0.0216(10) -0.0002(8) -0.0114(9) -0.0115(9)
C15 0.0719(18) 0.0428(14) 0.0226(11) 0.0006(10) -0.0031(11) -0.0049(13)
C33 0.0354(12) 0.0320(11) 0.0247(10) 0.0002(9) -0.0072(9) -0.0048(9)
C6 0.0597(16) 0.0338(12) 0.0341(12) 0.0055(10) -0.0208(11) -0.0173(11)
C1 0.0504(14) 0.0309(11) 0.0197(10) 0.0009(8) -0.0105(9) -0.0175(10)
C19 0.0401(13) 0.0343(12) 0.0466(14) 0.0084(10) -0.0061(11) -0.0066(10)
C2 0.0558(16) 0.0408(13) 0.0299(12) -0.0002(10) -0.0016(11) -0.0169(11)
C7 0.0620(17) 0.0354(13) 0.0513(15) 0.0063(11) -0.0219(13) -0.0063(12)
C16 0.080(2) 0.0403(14) 0.0300(13) 0.0091(10) -0.0173(13) -0.0051(13)
C3 0.0651(18) 0.0628(18) 0.0360(14) 0.0020(12) 0.0038(12) -0.0284(15)
C22 0.0607(17) 0.0483(15) 0.0277(12) 0.0005(11) 0.0038(11) 0.0000(13)
C4 0.085(2) 0.0559(18) 0.0425(15) 0.0179(13) -0.0107(15) -0.0366(17)
C5 0.083(2) 0.0375(14) 0.0477(16) 0.0153(12) -0.0234(15) -0.0236(14)
C17 0.0538(15) 0.0337(13) 0.0431(14) 0.0089(10) -0.0197(12) -0.0050(11)
C10 0.0545(17) 0.0524(16) 0.0540(17) 0.0013(13) 0.0121(13) -0.0042(13)
C24 0.0560(18) 0.078(2) 0.0558(18) -0.0050(16) -0.0048(14) -0.0026(16)
C9 0.068(2) 0.0608(19) 0.101(3) -0.0100(18) -0.0413(19) -0.0040(16)
C8 0.096(3) 0.0460(17) 0.099(3) -0.0168(17) -0.024(2) -0.0043(17)
C12 0.105(3) 0.064(2) 0.140(4) -0.038(3) 0.008(3) -0.002(2)
C21 0.109(3) 0.067(2) 0.069(2) -0.0210(17) 0.028(2) -0.042(2)
C23 0.080(2) 0.0631(19) 0.0489(17) -0.0152(14) 0.0093(15) 0.0091(16)
C20 0.072(2) 0.102(3) 0.124(3) -0.048(3) 0.028(2) -0.043(2)
C11 0.084(3) 0.091(3) 0.144(4) 0.017(3) -0.029(3) -0.002(2)
C34 0.0409(14) 0.0545(16) 0.0433(14) -0.0035(12) -0.0045(11) -0.0195(12)
F1 0.0974(18) 0.148(3) 0.0468(13) -0.0247(14) 0.0283(12) -0.0836(18)
F2 0.0317(11) 0.117(2) 0.0915(15) 0.0209(15) -0.0082(10) -0.0213(12)
F3 0.0720(14) 0.0501(12) 0.123(2) 0.0053(12) 0.0233(14) -0.0331(10)
C34' 0.0409(14) 0.0545(16) 0.0433(14) -0.0035(12) -0.0045(11) -0.0195(12)
F1' 0.0974(18) 0.148(3) 0.0468(13) -0.0247(14) 0.0283(12) -0.0836(18)
F2' 0.0317(11) 0.117(2) 0.0915(15) 0.0209(15) -0.0082(10) -0.0213(12)
F3' 0.0720(14) 0.0501(12) 0.123(2) 0.0053(12) 0.0233(14) -0.0331(10)

loop_
_atom_type_symbol
_atom_type_description
_atom_type_scat_dispersion_real
_atom_type_scat_dispersion_imag
_atom_type_scat_source
C C 0.0033 0.0016 'International Tables Vol C Tables 4.2.6.8 and 6.1.1.4'
H H 0.0000 0.0000 'International Tables Vol C Tables 4.2.6.8 and 6.1.1.4'
N N 0.0061 0.0033 'International Tables Vol C Tables 4.2.6.8 and 6.1.1.4'
F F 0.0171 0.0103 'International Tables Vol C Tables 4.2.6.8 and 6.1.1.4'
S S 0.1246 0.1234 'International Tables Vol C Tables 4.2.6.8 and 6.1.1.4'
Cu Cu 0.3201 1.2651 'International Tables Vol C Tables 4.2.6.8 and 6.1.1.4'

loop_
_geom_angle_atom_site_label_1
_geom_angle_atom_site_label_2
_geom_angle_atom_site_label_3
_geom_angle
_geom_angle_site_symmetry_1
_geom_angle_site_symmetry_3
_geom_angle_publ_flag
N2 Cu1 N1 97.07(7) . . ?
N2 Cu1 S1 159.60(5) . 2_667 ?
N1 Cu1 S1 103.32(5) . 2_667 ?
N2 Cu1 S1 99.45(5) . . ?
N1 Cu1 S1 163.41(5) . . ?
S1 Cu1 S1 60.18(2) 2_667 . ?
Cu1 S1 S1 60.18(3) 2_667 2_667 ?
Cu1 S1 Cu1 119.82(2) 2_667 . ?
S1 S1 Cu1 59.64(3) 2_667 . ?
N1 C27 C26 126.87(18) . . ?
N1 C27 H27A 116.6 . . ?
C26 C27 H27A 116.6 . . ?
C25 N2 C13 115.46(17) . . ?
C25 N2 Cu1 121.93(14) . . ?
C13 N2 Cu1 122.34(13) . . ?
C33 C28 C29 117.82(19) . . ?
C33 C28 C26 119.74(19) . . ?
C29 C28 C26 122.37(19) . . ?
C31 C32 C33 120.7(2) . . ?
C31 C32 C34 119.7(2) . . ?
C33 C32 C34 119.5(2) . . ?
C17 C18 C13 116.9(2) . . ?
C17 C18 C19 121.4(2) . . ?
C13 C18 C19 121.72(19) . . ?
C30 C29 C28 120.8(2) . . ?
C30 C29 H29A 119.6 . . ?
C28 C29 H29A 119.6 . . ?
C27 C26 C25 122.74(18) . . ?
C27 C26 C28 120.34(18) . . ?
C25 C26 C28 116.61(18) . . ?
N2 C25 C26 127.54(19) . . ?
N2 C25 H25A 116.2 . . ?
C26 C25 H25A 116.2 . . ?
C27 N1 C1 116.00(17) . . ?
C27 N1 Cu1 121.90(14) . . ?
C1 N1 Cu1 121.84(13) . . ?
C29 C30 C31 121.1(2) . . ?
C29 C30 C35 120.4(2) . . ?
C31 C30 C35 118.49(19) . . ?
C13 C14 C15 117.5(2) . . ?
C13 C14 C22 121.82(19) . . ?
C15 C14 C22 120.6(2) . . ?
F5 C35 F6 106.6(2) . . ?
F5 C35 F4 106.4(2) . . ?
F6 C35 F4 105.8(2) . . ?
F5 C35 C30 112.8(2) . . ?
F6 C35 C30 113.18(19) . . ?
F4 C35 C30 111.5(2) . . ?
C32 C31 C30 118.4(2) . . ?
C32 C31 H31A 120.8 . . ?
C30 C31 H31A 120.8 . . ?
C14 C13 C18 122.78(19) . . ?
C14 C13 N2 119.25(19) . . ?
C18 C13 N2 117.96(18) . . ?
C16 C15 C14 121.0(2) . . ?
C16 C15 H15A 119.5 . . ?
C14 C15 H15A 119.5 . . ?
C28 C33 C32 121.1(2) . . ?
C28 C33 H33A 119.4 . . ?
C32 C33 H33A 119.4 . . ?
C5 C6 C1 117.1(3) . . ?
C5 C6 C7 121.4(2) . . ?
C1 C6 C7 121.4(2) . . ?
C2 C1 C6 122.4(2) . . ?
C2 C1 N1 118.2(2) . . ?
C6 C1 N1 119.4(2) . . ?
C20 C19 C18 112.8(2) . . ?
C20 C19 C21 109.0(3) . . ?
C18 C19 C21 113.9(2) . . ?
C20 C19 H19A 106.9 . . ?
C18 C19 H19A 106.9 . . ?
C21 C19 H19A 106.9 . . ?
C1 C2 C3 117.7(2) . . ?
C1 C2 C10 121.7(2) . . ?
C3 C2 C10 120.6(2) . . ?
C6 C7 C8 114.2(3) . . ?
C6 C7 C9 112.0(2) . . ?
C8 C7 C9 108.9(2) . . ?
C6 C7 H7A 107.1 . . ?
C8 C7 H7A 107.1 . . ?
C9 C7 H7A 107.1 . . ?
C17 C16 C15 120.4(2) . . ?
C17 C16 H16A 119.8 . . ?
C15 C16 H16A 119.8 . . ?
C4 C3 C2 120.9(3) . . ?
C4 C3 H3A 119.5 . . ?
C2 C3 H3A 119.5 . . ?
C24 C22 C14 111.7(2) . . ?
C24 C22 C23 110.7(2) . . ?
C14 C22 C23 112.1(2) . . ?
C24 C22 H22A 107.3 . . ?
C14 C22 H22A 107.3 . . ?
C23 C22 H22A 107.3 . . ?
C3 C4 C5 120.6(2) . . ?
C3 C4 H4A 119.7 . . ?
C5 C4 H4A 119.7 . . ?
C4 C5 C6 121.2(3) . . ?
C4 C5 H5A 119.4 . . ?
C6 C5 H5A 119.4 . . ?
C16 C17 C18 121.4(2) . . ?
C16 C17 H17A 119.3 . . ?
C18 C17 H17A 119.3 . . ?
C2 C10 C11 113.3(3) . . ?
C2 C10 C12 110.9(3) . . ?
C11 C10 C12 109.6(3) . . ?
C2 C10 H10A 107.6 . . ?
C11 C10 H10A 107.6 . . ?
C12 C10 H10A 107.6 . . ?
C22 C24 H24A 109.5 . . ?
C22 C24 H24B 109.5 . . ?
H24A C24 H24B 109.5 . . ?
C22 C24 H24C 109.5 . . ?
H24A C24 H24C 109.5 . . ?
H24B C24 H24C 109.5 . . ?
C7 C9 H9A 109.5 . . ?
C7 C9 H9B 109.5 . . ?
H9A C9 H9B 109.5 . . ?
C7 C9 H9C 109.5 . . ?
H9A C9 H9C 109.5 . . ?
H9B C9 H9C 109.5 . . ?
C7 C8 H8A 109.5 . . ?
C7 C8 H8B 109.5 . . ?
H8A C8 H8B 109.5 . . ?
C7 C8 H8C 109.5 . . ?
H8A C8 H8C 109.5 . . ?
H8B C8 H8C 109.5 . . ?
C10 C12 H12A 109.5 . . ?
C10 C12 H12B 109.5 . . ?
H12A C12 H12B 109.5 . . ?
C10 C12 H12C 109.5 . . ?
H12A C12 H12C 109.5 . . ?
H12B C12 H12C 109.5 . . ?
C19 C21 H21A 109.5 . . ?
C19 C21 H21B 109.5 . . ?
H21A C21 H21B 109.5 . . ?
C19 C21 H21C 109.5 . . ?
H21A C21 H21C 109.5 . . ?
H21B C21 H21C 109.5 . . ?
C22 C23 H23A 109.5 . . ?
C22 C23 H23B 109.5 . . ?
H23A C23 H23B 109.5 . . ?
C22 C23 H23C 109.5 . . ?
H23A C23 H23C 109.5 . . ?
H23B C23 H23C 109.5 . . ?
C19 C20 H20A 109.5 . . ?
C19 C20 H20B 109.5 . . ?
H20A C20 H20B 109.5 . . ?
C19 C20 H20C 109.5 . . ?
H20A C20 H20C 109.5 . . ?
H20B C20 H20C 109.5 . . ?
C10 C11 H11A 109.5 . . ?
C10 C11 H11B 109.5 . . ?
H11A C11 H11B 109.5 . . ?
C10 C11 H11C 109.5 . . ?
H11A C11 H11C 109.5 . . ?
H11B C11 H11C 109.5 . . ?
F3 C34 F1 108.9(14) . . ?
F3 C34 F2 110.4(14) . . ?
F1 C34 F2 109.7(14) . . ?
F3 C34 C32 107.4(10) . . ?
F1 C34 C32 109.0(10) . . ?
F2 C34 C32 111.3(10) . . ?

loop_
_geom_bond_atom_site_label_1
_geom_bond_atom_site_label_2
_geom_bond_distance
_geom_bond_site_symmetry_2
_geom_bond_publ_flag
Cu1 N2 1.9047(17) . ?
Cu1 N1 1.9213(18) . ?
Cu1 S1 2.1941(9) 2_667 ?
Cu1 S1 2.2060(9) . ?
S1 Cu1 2.1941(9) 2_667 ?
S1 S1 2.2060(12) 2_667 ?
F6 C35 1.334(3) . ?
F5 C35 1.333(3) . ?
C27 N1 1.316(3) . ?
C27 C26 1.402(3) . ?
C27 H27A 0.9500 . ?
F4 C35 1.338(3) . ?
N2 C25 1.309(3) . ?
N2 C13 1.445(2) . ?
C28 C33 1.392(3) . ?
C28 C29 1.394(3) . ?
C28 C26 1.485(3) . ?
C32 C31 1.381(3) . ?
C32 C33 1.394(3) . ?
C32 C34 1.500(3) . ?
C18 C17 1.397(3) . ?
C18 C13 1.407(3) . ?
C18 C19 1.517(3) . ?
C29 C30 1.387(3) . ?
C29 H29A 0.9500 . ?
C26 C25 1.405(3) . ?
C25 H25A 0.9500 . ?
N1 C1 1.450(3) . ?
C30 C31 1.390(3) . ?
C30 C35 1.495(3) . ?
C14 C13 1.392(3) . ?
C14 C15 1.397(3) . ?
C14 C22 1.518(4) . ?
C31 H31A 0.9500 . ?
C15 C16 1.380(4) . ?
C15 H15A 0.9500 . ?
C33 H33A 0.9500 . ?
C6 C5 1.397(4) . ?
C6 C1 1.403(3) . ?
C6 C7 1.505(4) . ?
C1 C2 1.393(4) . ?
C19 C20 1.499(4) . ?
C19 C21 1.522(4) . ?
C19 H19A 1.0000 . ?
C2 C3 1.397(3) . ?
C2 C10 1.512(4) . ?
C7 C8 1.531(4) . ?
C7 C9 1.532(4) . ?
C7 H7A 1.0000 . ?
C16 C17 1.375(4) . ?
C16 H16A 0.9500 . ?
C3 C4 1.370(4) . ?
C3 H3A 0.9500 . ?
C22 C24 1.517(4) . ?
C22 C23 1.540(4) . ?
C22 H22A 1.0000 . ?
C4 C5 1.374(4) . ?
C4 H4A 0.9500 . ?
C5 H5A 0.9500 . ?
C17 H17A 0.9500 . ?
C10 C11 1.520(5) . ?
C10 C12 1.555(5) . ?
C10 H10A 1.0000 . ?
C24 H24A 0.9800 . ?
C24 H24B 0.9800 . ?
C24 H24C 0.9800 . ?
C9 H9A 0.9800 . ?
C9 H9B 0.9800 . ?
C9 H9C 0.9800 . ?
C8 H8A 0.9800 . ?
C8 H8B 0.9800 . ?
C8 H8C 0.9800 . ?
C12 H12A 0.9800 . ?
C12 H12B 0.9800 . ?
C12 H12C 0.9800 . ?
C21 H21A 0.9800 . ?
C21 H21B 0.9800 . ?
C21 H21C 0.9800 . ?
C23 H23A 0.9800 . ?
C23 H23B 0.9800 . ?
C23 H23C 0.9800 . ?
C20 H20A 0.9800 . ?
C20 H20B 0.9800 . ?
C20 H20C 0.9800 . ?
C11 H11A 0.9800 . ?
C11 H11B 0.9800 . ?
C11 H11C 0.9800 . ?
C34 F3 1.278(15) . ?
C34 F1 1.295(16) . ?
C34 F2 1.303(15) . ?

loop_
_geom_torsion_atom_site_label_1
_geom_torsion_atom_site_label_2
_geom_torsion_atom_site_label_3
_geom_torsion_atom_site_label_4
_geom_torsion
_geom_torsion_site_symmetry_1
_geom_torsion_site_symmetry_2
_geom_torsion_site_symmetry_3
_geom_torsion_site_symmetry_4
_geom_torsion_publ_flag
N2 Cu1 S1 Cu1 178.81(6) . . . 2_667 ?
N1 Cu1 S1 Cu1 -6.3(2) . . . 2_667 ?
S1 Cu1 S1 Cu1 0.0 2_667 . . 2_667 ?
N2 Cu1 S1 S1 178.81(6) . . . 2_667 ?
N1 Cu1 S1 S1 -6.3(2) . . . 2_667 ?
N1 Cu1 N2 C25 -12.39(18) . . . . ?
S1 Cu1 N2 C25 169.11(12) 2_667 . . . ?
S1 Cu1 N2 C25 166.14(16) . . . . ?
N1 Cu1 N2 C13 161.36(16) . . . . ?
S1 Cu1 N2 C13 -17.1(3) 2_667 . . . ?
S1 Cu1 N2 C13 -20.10(16) . . . . ?
C33 C28 C29 C30 0.2(3) . . . . ?
C26 C28 C29 C30 177.10(19) . . . . ?
N1 C27 C26 C25 -9.1(4) . . . . ?
N1 C27 C26 C28 177.5(2) . . . . ?
C33 C28 C26 C27 -142.4(2) . . . . ?
C29 C28 C26 C27 40.8(3) . . . . ?
C33 C28 C26 C25 43.8(3) . . . . ?
C29 C28 C26 C25 -133.0(2) . . . . ?
C13 N2 C25 C26 -169.5(2) . . . . ?
Cu1 N2 C25 C26 4.6(3) . . . . ?
C27 C26 C25 N2 8.3(4) . . . . ?
C28 C26 C25 N2 -178.0(2) . . . . ?
C26 C27 N1 C1 171.1(2) . . . . ?
C26 C27 N1 Cu1 -3.1(3) . . . . ?
N2 Cu1 N1 C27 11.71(18) . . . . ?
S1 Cu1 N1 C27 -168.83(16) 2_667 . . . ?
S1 Cu1 N1 C27 -163.23(14) . . . . ?
N2 Cu1 N1 C1 -162.13(17) . . . . ?
S1 Cu1 N1 C1 17.33(17) 2_667 . . . ?
S1 Cu1 N1 C1 22.9(3) . . . . ?
C28 C29 C30 C31 -1.1(3) . . . . ?
C28 C29 C30 C35 178.7(2) . . . . ?
C29 C30 C35 F5 134.0(2) . . . . ?
C31 C30 C35 F5 -46.3(3) . . . . ?
C29 C30 C35 F6 12.9(3) . . . . ?
C31 C30 C35 F6 -167.4(2) . . . . ?
C29 C30 C35 F4 -106.4(2) . . . . ?
C31 C30 C35 F4 73.3(3) . . . . ?
C33 C32 C31 C30 1.0(3) . . . . ?
C34 C32 C31 C30 179.7(2) . . . . ?
C29 C30 C31 C32 0.4(3) . . . . ?
C35 C30 C31 C32 -179.3(2) . . . . ?
C15 C14 C13 C18 -3.2(3) . . . . ?
C22 C14 C13 C18 178.9(2) . . . . ?
C15 C14 C13 N2 177.1(2) . . . . ?
C22 C14 C13 N2 -0.8(3) . . . . ?
C17 C18 C13 C14 3.2(3) . . . . ?
C19 C18 C13 C14 -175.1(2) . . . . ?
C17 C18 C13 N2 -177.11(19) . . . . ?
C19 C18 C13 N2 4.6(3) . . . . ?
C25 N2 C13 C14 -89.5(2) . . . . ?
Cu1 N2 C13 C14 96.4(2) . . . . ?
C25 N2 C13 C18 90.8(2) . . . . ?
Cu1 N2 C13 C18 -83.3(2) . . . . ?
C13 C14 C15 C16 0.9(4) . . . . ?
C22 C14 C15 C16 178.9(2) . . . . ?
C29 C28 C33 C32 1.2(3) . . . . ?
C26 C28 C33 C32 -175.77(19) . . . . ?
C31 C32 C33 C28 -1.8(3) . . . . ?
C34 C32 C33 C28 179.5(2) . . . . ?
C5 C6 C1 C2 0.9(3) . . . . ?
C7 C6 C1 C2 179.7(2) . . . . ?
C5 C6 C1 N1 179.8(2) . . . . ?
C7 C6 C1 N1 -1.5(3) . . . . ?
C27 N1 C1 C2 -85.0(2) . . . . ?
Cu1 N1 C1 C2 89.2(2) . . . . ?
C27 N1 C1 C6 96.1(2) . . . . ?
Cu1 N1 C1 C6 -89.8(2) . . . . ?
C17 C18 C19 C20 -72.2(3) . . . . ?
C13 C18 C19 C20 106.0(3) . . . . ?
C17 C18 C19 C21 52.7(3) . . . . ?
C13 C18 C19 C21 -129.1(3) . . . . ?
C6 C1 C2 C3 -1.8(3) . . . . ?
N1 C1 C2 C3 179.4(2) . . . . ?
C6 C1 C2 C10 178.1(2) . . . . ?
N1 C1 C2 C10 -0.7(3) . . . . ?
C5 C6 C7 C8 -33.6(4) . . . . ?
C1 C6 C7 C8 147.7(2) . . . . ?
C5 C6 C7 C9 90.7(3) . . . . ?
C1 C6 C7 C9 -88.0(3) . . . . ?
C14 C15 C16 C17 1.2(4) . . . . ?
C1 C2 C3 C4 1.1(4) . . . . ?
C10 C2 C3 C4 -178.7(3) . . . . ?
C13 C14 C22 C24 100.2(3) . . . . ?
C15 C14 C22 C24 -77.6(3) . . . . ?
C13 C14 C22 C23 -134.8(2) . . . . ?
C15 C14 C22 C23 47.4(3) . . . . ?
C2 C3 C4 C5 0.3(4) . . . . ?
C3 C4 C5 C6 -1.1(4) . . . . ?
C1 C6 C5 C4 0.6(4) . . . . ?
C7 C6 C5 C4 -178.2(2) . . . . ?
C15 C16 C17 C18 -1.2(4) . . . . ?
C13 C18 C17 C16 -0.9(3) . . . . ?
C19 C18 C17 C16 177.3(2) . . . . ?
C1 C2 C10 C11 -139.9(3) . . . . ?
C3 C2 C10 C11 40.0(4) . . . . ?
C1 C2 C10 C12 96.4(3) . . . . ?
C3 C2 C10 C12 -83.7(3) . . . . ?
C31 C32 C34 F3 100.0(14) . . . . ?
C33 C32 C34 F3 -81.3(14) . . . . ?
C31 C32 C34 F1 -142.1(14) . . . . ?
C33 C32 C34 F1 36.6(14) . . . . ?
C31 C32 C34 F2 -21.0(14) . . . . ?
C33 C32 C34 F2 157.7(14) . . . . ?
